data_7111094
loop_
_publ_author_name
'Barclay, Tosha M.'
'Hicks, Robin G.'
'Lemaire, Martin T.'
'Thompson, Laurence K.'

_publ_section_title
;
 Structure and magnetic properties of a nickel(ii) complex of a tridentate
 verdazyl radical: strong ferromagnetic metal-radical exchange coupling
;
_journal_issue 21
_journal_name_full 'Chemical Communications'
_journal_page_first 2141
_journal_paper_doi 10.1039/b006520j
_journal_year 2000
_chemical_formula_sum 'C31 H32 F12 N12 Ni O3 P2'
_chemical_formula_weight 969.34
_chemical_name_systematic
;
  ?
;
_space_group_IT_number 14
_symmetry_space_group_name_Hall '-P 2ybc'
_symmetry_space_group_name_H-M 'P 1 21/c 1'
_atom_sites_solution_hydrogens geom
_atom_sites_solution_primary direct
_atom_sites_solution_secondary difmap
_audit_creation_method SHELXL-97
_cell_angle_alpha 90.00
_cell_angle_beta 91.614(3)
_cell_angle_gamma 90.00
_cell_formula_units_Z 4
_cell_length_a 11.2095(16)
_cell_length_b 17.362(3)
_cell_length_c 20.493(3)
_cell_measurement_temperature 293(2)
_cell_volume 3986.8(11)
_computing_structure_refinement 'SHELXL-97 (Sheldrick, 1997)'
_computing_structure_solution 'SHELXS-97 (Sheldrick, 1990)'
_diffrn_ambient_temperature 293(2)
_diffrn_measured_fraction_theta_full 0.997
_diffrn_measured_fraction_theta_max 0.997
_diffrn_radiation_monochromator graphite
_diffrn_radiation_source 'fine-focus sealed tube'
_diffrn_radiation_type MoK\a
_diffrn_radiation_wavelength 0.71073
_diffrn_reflns_av_R_equivalents 0.0262
_diffrn_reflns_av_sigmaI/netI 0.0291
_diffrn_reflns_limit_h_max 13
_diffrn_reflns_limit_h_min -13
_diffrn_reflns_limit_k_max 19
_diffrn_reflns_limit_k_min -20
_diffrn_reflns_limit_l_max 24
_diffrn_reflns_limit_l_min -21
_diffrn_reflns_number 20965
_diffrn_reflns_theta_full 25.04
_diffrn_reflns_theta_max 25.04
_diffrn_reflns_theta_min 1.82
_exptl_absorpt_coefficient_mu 0.674
_exptl_crystal_density_diffrn 1.615
_exptl_crystal_density_method 'not measured'
_exptl_crystal_F_000 1968
_refine_diff_density_max 0.503
_refine_diff_density_min -0.442
_refine_diff_density_rms 0.064
_refine_ls_extinction_method none
_refine_ls_goodness_of_fit_ref 1.046
_refine_ls_hydrogen_treatment mixed
_refine_ls_matrix_type full
_refine_ls_number_parameters 587
_refine_ls_number_reflns 7033
_refine_ls_number_restraints 0
_refine_ls_restrained_S_all 1.046
_refine_ls_R_factor_all 0.0737
_refine_ls_R_factor_gt 0.0527
_refine_ls_shift/su_max 0.002
_refine_ls_shift/su_mean 0.000
_refine_ls_structure_factor_coef Fsqd
_refine_ls_weighting_details 'calc w=1/[\s^2^(Fo^2^)+(0.1124P)^2^+0.5127P] where P=(Fo^2^+2Fc^2^)/3'
_refine_ls_weighting_scheme calc
_refine_ls_wR_factor_gt 0.1547
_refine_ls_wR_factor_ref 0.1722
_reflns_number_gt 5084
_reflns_number_total 7033
_reflns_threshold_expression >2sigma(I)
_cod_data_source_file b006520jsup1.cif
_cod_data_source_block rhnipf3a
_cod_original_cell_volume 3986.8(10)
_cod_database_code 7111094

loop_
_symmetry_equiv_pos_as_xyz
'x, y, z'
'-x, y+1/2, -z+1/2'
'-x, -y, -z'
'x, -y-1/2, z-1/2'

loop_
_atom_site_label
_atom_site_type_symbol
_atom_site_fract_x
_atom_site_fract_y
_atom_site_fract_z
_atom_site_U_iso_or_equiv
_atom_site_adp_type
_atom_site_occupancy
_atom_site_symmetry_multiplicity
_atom_site_calc_flag
_atom_site_refinement_flags
_atom_site_disorder_assembly
_atom_site_disorder_group
Ni1 Ni 0.36668(3) 0.78940(2) 0.815411(19) 0.04725(17) Uani 1 1 d . . .
O1 O 0.4705(3) 1.05425(16) 0.67579(16) 0.0845(8) Uani 1 1 d . . .
O2 O 0.5434(2) 0.58892(16) 0.63050(13) 0.0737(7) Uani 1 1 d . . .
N1 N 0.3556(2) 0.88670(15) 0.74604(13) 0.0506(6) Uani 1 1 d . . .
N2 N 0.4321(3) 0.94350(17) 0.73046(14) 0.0587(7) Uani 1 1 d . . .
N3 N 0.2961(3) 0.99270(18) 0.65480(16) 0.0706(9) Uani 1 1 d . . .
N4 N 0.2154(3) 0.93847(19) 0.66761(16) 0.0677(8) Uani 1 1 d . . .
N5 N 0.2040(2) 0.77894(16) 0.77372(14) 0.0520(7) Uani 1 1 d . . .
N6 N 0.3028(3) 0.69021(18) 0.86161(15) 0.0645(8) Uani 1 1 d . . .
N7 N 0.4905(2) 0.72022(14) 0.75703(13) 0.0473(6) Uani 1 1 d . . .
N8 N 0.4731(2) 0.67516(16) 0.70367(13) 0.0524(7) Uani 1 1 d . . .
N9 N 0.6708(2) 0.63854(17) 0.70728(15) 0.0606(8) Uani 1 1 d . . .
N10 N 0.6941(2) 0.68249(17) 0.76056(15) 0.0601(7) Uani 1 1 d . . .
N11 N 0.5219(2) 0.79990(15) 0.86429(13) 0.0492(6) Uani 1 1 d . . .
N12 N 0.3184(3) 0.86157(16) 0.89217(13) 0.0566(7) Uani 1 1 d . . .
C1 C 0.5474(3) 0.9430(2) 0.7615(2) 0.0720(11) Uani 1 1 d . . .
H1A H 0.5532 0.9004 0.7912 0.108 Uiso 1 1 calc R . .
H1B H 0.5596 0.9902 0.7850 0.108 Uiso 1 1 calc R . .
H1C H 0.6071 0.9380 0.7291 0.108 Uiso 1 1 calc R . .
C2 C 0.4040(4) 1.0013(2) 0.68508(19) 0.0623(9) Uani 1 1 d . . .
C3 C 0.2602(6) 1.0475(3) 0.6017(3) 0.1143(19) Uani 1 1 d . . .
H3A H 0.1819 1.0344 0.5851 0.172 Uiso 1 1 calc R . .
H3B H 0.3160 1.0443 0.5671 0.172 Uiso 1 1 calc R . .
H3C H 0.2596 1.0990 0.6187 0.172 Uiso 1 1 calc R . .
C4 C 0.2486(3) 0.8892(2) 0.71415(16) 0.0541(8) Uani 1 1 d . . .
C5 C 0.1619(3) 0.8308(2) 0.73218(16) 0.0536(8) Uani 1 1 d . . .
C6 C 0.0439(3) 0.8295(3) 0.70931(19) 0.0681(10) Uani 1 1 d . . .
H6A H 0.0149 0.8661 0.6798 0.082 Uiso 1 1 calc R . .
C7 C -0.0281(4) 0.7721(3) 0.7318(2) 0.0819(13) Uani 1 1 d . . .
H7A H -0.1080 0.7705 0.7183 0.098 Uiso 1 1 calc R . .
C8 C 0.0160(4) 0.7171(3) 0.7738(2) 0.0763(12) Uani 1 1 d . . .
H8A H -0.0329 0.6775 0.7878 0.092 Uiso 1 1 calc R . .
C9 C 0.1337(3) 0.7209(2) 0.79519(19) 0.0611(9) Uani 1 1 d . . .
C10 C 0.1930(3) 0.6680(2) 0.8408(2) 0.0660(10) Uani 1 1 d . . .
C11 C 0.1443(5) 0.5990(3) 0.8619(3) 0.0945(15) Uani 1 1 d . . .
H11A H 0.0688 0.5833 0.8473 0.113 Uiso 1 1 calc R . .
C12 C 0.2106(7) 0.5545(3) 0.9051(3) 0.118(2) Uani 1 1 d . . .
H12A H 0.1797 0.5081 0.9197 0.142 Uiso 1 1 calc R . .
C13 C 0.3201(6) 0.5775(3) 0.9265(3) 0.1104(19) Uani 1 1 d . . .
H13A H 0.3649 0.5470 0.9554 0.132 Uiso 1 1 calc R . .
C14 C 0.3643(4) 0.6460(2) 0.9050(2) 0.0831(13) Uani 1 1 d . . .
H14A H 0.4385 0.6627 0.9207 0.100 Uiso 1 1 calc R . .
C15 C 0.3561(3) 0.6759(3) 0.6717(2) 0.0784(12) Uani 1 1 d . . .
H15A H 0.3040 0.7090 0.6953 0.118 Uiso 1 1 calc R . .
H15B H 0.3241 0.6246 0.6708 0.118 Uiso 1 1 calc R . .
H15C H 0.3627 0.6946 0.6279 0.118 Uiso 1 1 calc R . .
C16 C 0.5620(3) 0.6316(2) 0.67702(18) 0.0582(9) Uani 1 1 d . . .
C17 C 0.7714(4) 0.5958(3) 0.6815(3) 0.0957(16) Uani 1 1 d . . .
H17A H 0.8418 0.6061 0.7078 0.144 Uiso 1 1 calc R . .
H17B H 0.7842 0.6117 0.6374 0.144 Uiso 1 1 calc R . .
H17C H 0.7542 0.5417 0.6824 0.144 Uiso 1 1 calc R . .
C18 C 0.6011(3) 0.72002(18) 0.78244(17) 0.0498(8) Uani 1 1 d . . .
C19 C 0.6207(3) 0.76617(19) 0.84280(17) 0.0517(8) Uani 1 1 d . . .
C20 C 0.7290(3) 0.7742(2) 0.8755(2) 0.0652(10) Uani 1 1 d . . .
H20A H 0.7977 0.7510 0.8604 0.078 Uiso 1 1 calc R . .
C21 C 0.7317(4) 0.8180(3) 0.9316(2) 0.0741(11) Uani 1 1 d . . .
H21A H 0.8039 0.8258 0.9540 0.089 Uiso 1 1 calc R . .
C22 C 0.6295(4) 0.8503(2) 0.95486(18) 0.0671(10) Uani 1 1 d . . .
H22A H 0.6311 0.8777 0.9939 0.080 Uiso 1 1 calc R . .
C23 C 0.5243(3) 0.84112(19) 0.91902(16) 0.0546(8) Uani 1 1 d . . .
C24 C 0.4086(3) 0.8746(2) 0.93563(16) 0.0568(8) Uani 1 1 d . . .
C25 C 0.3903(4) 0.9175(2) 0.99174(19) 0.0739(11) Uani 1 1 d . . .
H25A H 0.4526 0.9261 1.0218 0.089 Uiso 1 1 calc R . .
C26 C 0.2785(5) 0.9471(3) 1.0022(2) 0.0907(14) Uani 1 1 d . . .
H26A H 0.2643 0.9754 1.0397 0.109 Uiso 1 1 calc R . .
C27 C 0.1883(4) 0.9346(3) 0.9570(2) 0.0845(13) Uani 1 1 d . . .
H27A H 0.1126 0.9549 0.9629 0.101 Uiso 1 1 calc R . .
C28 C 0.2120(4) 0.8917(2) 0.90275(19) 0.0687(10) Uani 1 1 d . . .
H28A H 0.1508 0.8833 0.8720 0.082 Uiso 1 1 calc R . .
P1 P -0.10254(11) 0.98843(7) 0.82242(7) 0.0816(4) Uani 1 1 d . . .
F1 F 0.0237(3) 0.9855(2) 0.7930(3) 0.1717(19) Uani 1 1 d . A .
F2 F -0.2309(3) 0.9875(2) 0.85198(15) 0.1222(11) Uani 1 1 d . A .
F3 F -0.0701(7) 0.9036(4) 0.8461(5) 0.116(3) Uani 0.648(18) 1 d P A 1
F4 F -0.0448(8) 1.0193(8) 0.8866(5) 0.145(4) Uani 0.648(18) 1 d P A 1
F5 F -0.1528(7) 0.9538(7) 0.7570(3) 0.122(4) Uani 0.648(18) 1 d P A 1
F6 F -0.1208(11) 1.0705(5) 0.7961(6) 0.152(5) Uani 0.648(18) 1 d P A 1
F31 F -0.159(2) 1.0310(16) 0.7638(9) 0.235(13) Uani 0.352(18) 1 d P A 2
F41 F -0.0780(15) 0.953(2) 0.8923(12) 0.191(13) Uani 0.352(18) 1 d P A 2
F51 F -0.1463(18) 0.9134(10) 0.7947(17) 0.187(16) Uani 0.352(18) 1 d P A 2
F61 F -0.0843(16) 1.0714(10) 0.8520(15) 0.159(10) Uani 0.352(18) 1 d P A 2
P2 P 0.6022(3) 0.83054(9) 0.57778(8) 0.1462(9) Uani 1 1 d . B 1
F7 F 0.5579(9) 0.8181(3) 0.6466(3) 0.331(5) Uani 1 1 d . B 1
F8 F 0.7007(9) 0.8830(4) 0.6041(4) 0.288(4) Uani 1 1 d . B 1
F9 F 0.5241(9) 0.9027(3) 0.5712(4) 0.290(4) Uani 1 1 d . B 1
F10 F 0.6401(6) 0.8389(3) 0.5087(2) 0.226(3) Uani 1 1 d . B 1
F11 F 0.5006(6) 0.7764(3) 0.5481(3) 0.221(3) Uani 1 1 d . B 1
F12 F 0.6770(7) 0.7563(3) 0.5855(3) 0.218(3) Uani 1 1 d . B 1
OS1 O 1.0091(7) 0.7350(7) 0.9473(3) 0.274(5) Uani 1 1 d . C 1
CS1 C 0.9937(13) 0.6424(12) 1.0252(6) 0.350(12) Uani 1 1 d . C 1
HS1A H 0.9257 0.6244 1.0001 0.524 Uiso 1 1 calc R C 1
HS1B H 0.9733 0.6467 1.0703 0.524 Uiso 1 1 calc R C 1
HS1C H 1.0584 0.6066 1.0213 0.524 Uiso 1 1 calc R C 1
CS2 C 1.0309(14) 0.7199(11) 1.0002(6) 0.240(8) Uani 1 1 d . C 1
CS3 C 1.125(2) 0.7426(12) 1.0409(6) 0.447(18) Uani 1 1 d . C 1
HS3A H 1.1591 0.7893 1.0245 0.670 Uiso 1 1 calc R C 1
HS3B H 1.1850 0.7029 1.0422 0.670 Uiso 1 1 calc R C 1
HS3C H 1.0971 0.7512 1.0841 0.670 Uiso 1 1 calc R C 1

loop_
_atom_site_aniso_label
_atom_site_aniso_U_11
_atom_site_aniso_U_22
_atom_site_aniso_U_33
_atom_site_aniso_U_23
_atom_site_aniso_U_13
_atom_site_aniso_U_12
Ni1 0.0492(3) 0.0484(3) 0.0442(3) -0.00298(17) 0.00192(18) 0.00100(17)
O1 0.095(2) 0.0624(17) 0.097(2) 0.0141(15) 0.0148(17) -0.0150(15)
O2 0.0765(17) 0.0699(17) 0.0749(18) -0.0278(14) 0.0042(14) 0.0054(14)
N1 0.0562(16) 0.0455(14) 0.0503(15) -0.0011(12) 0.0051(12) -0.0059(12)
N2 0.0596(17) 0.0564(17) 0.0601(18) 0.0031(14) 0.0029(14) -0.0082(14)
N3 0.086(2) 0.0610(19) 0.064(2) 0.0104(16) -0.0024(17) -0.0012(17)
N4 0.073(2) 0.0645(19) 0.065(2) 0.0090(16) -0.0077(16) -0.0021(16)
N5 0.0497(15) 0.0561(16) 0.0506(16) -0.0098(13) 0.0089(12) -0.0028(13)
N6 0.081(2) 0.0546(17) 0.0588(18) 0.0008(14) 0.0153(16) 0.0072(16)
N7 0.0451(14) 0.0492(15) 0.0476(15) -0.0040(12) 0.0005(11) -0.0012(11)
N8 0.0497(15) 0.0534(15) 0.0542(16) -0.0095(13) 0.0035(12) -0.0002(13)
N9 0.0499(15) 0.0646(19) 0.0674(19) -0.0132(15) 0.0033(14) 0.0064(14)
N10 0.0502(16) 0.0593(17) 0.071(2) -0.0084(15) -0.0001(14) 0.0021(14)
N11 0.0571(16) 0.0487(15) 0.0416(14) -0.0003(11) -0.0027(12) 0.0001(12)
N12 0.0695(18) 0.0552(17) 0.0453(16) -0.0033(13) 0.0054(14) 0.0056(14)
C1 0.062(2) 0.066(2) 0.088(3) 0.007(2) 0.003(2) -0.0112(19)
C2 0.075(2) 0.0472(19) 0.065(2) -0.0011(17) 0.0100(19) 0.0013(18)
C3 0.154(5) 0.089(3) 0.098(4) 0.043(3) -0.026(4) -0.004(3)
C4 0.0589(19) 0.057(2) 0.0460(18) -0.0045(16) -0.0026(15) 0.0082(16)
C5 0.0540(19) 0.059(2) 0.0479(18) -0.0099(16) 0.0052(15) -0.0032(16)
C6 0.059(2) 0.081(3) 0.064(2) -0.009(2) -0.0053(18) 0.005(2)
C7 0.051(2) 0.098(3) 0.097(3) -0.020(3) 0.003(2) -0.013(2)
C8 0.066(3) 0.077(3) 0.086(3) -0.016(2) 0.015(2) -0.023(2)
C9 0.061(2) 0.056(2) 0.067(2) -0.0174(18) 0.0206(18) -0.0114(17)
C10 0.071(2) 0.056(2) 0.072(2) -0.0091(19) 0.025(2) -0.0076(19)
C11 0.111(4) 0.063(3) 0.111(4) 0.000(3) 0.039(3) -0.014(3)
C12 0.140(5) 0.069(3) 0.148(6) 0.030(4) 0.060(4) 0.001(3)
C13 0.139(5) 0.078(3) 0.116(4) 0.038(3) 0.043(4) 0.037(3)
C14 0.097(3) 0.068(3) 0.086(3) 0.021(2) 0.025(2) 0.021(2)
C15 0.057(2) 0.101(3) 0.077(3) -0.034(2) -0.0103(19) 0.001(2)
C16 0.062(2) 0.053(2) 0.060(2) -0.0047(17) 0.0091(17) 0.0001(16)
C17 0.063(2) 0.105(4) 0.120(4) -0.041(3) 0.012(2) 0.021(2)
C18 0.0480(18) 0.0490(18) 0.0524(19) 0.0003(14) 0.0007(15) -0.0009(14)
C19 0.0527(19) 0.0494(18) 0.0525(19) 0.0043(15) -0.0049(15) -0.0019(15)
C20 0.057(2) 0.067(2) 0.071(3) 0.0017(19) -0.0079(18) -0.0049(17)
C21 0.068(2) 0.082(3) 0.071(3) -0.003(2) -0.024(2) -0.013(2)
C22 0.084(3) 0.064(2) 0.052(2) -0.0039(17) -0.0147(19) -0.009(2)
C23 0.071(2) 0.0490(18) 0.0433(18) 0.0033(15) -0.0060(16) -0.0059(17)
C24 0.077(2) 0.0501(19) 0.0439(18) 0.0009(15) 0.0022(17) 0.0007(17)
C25 0.100(3) 0.072(3) 0.050(2) -0.0115(18) -0.002(2) -0.003(2)
C26 0.129(4) 0.081(3) 0.064(3) -0.022(2) 0.027(3) 0.006(3)
C27 0.097(3) 0.084(3) 0.073(3) -0.014(2) 0.022(3) 0.019(3)
C28 0.074(2) 0.073(2) 0.060(2) -0.0050(19) 0.0057(18) 0.017(2)
P1 0.0738(7) 0.0777(8) 0.0940(9) -0.0040(7) 0.0122(6) -0.0009(6)
F1 0.100(2) 0.139(3) 0.281(5) -0.059(3) 0.084(3) -0.031(2)
F2 0.0893(19) 0.175(3) 0.103(2) -0.017(2) 0.0182(16) 0.0050(19)
F3 0.105(4) 0.093(4) 0.149(7) 0.022(4) -0.004(4) 0.014(3)
F4 0.146(6) 0.146(8) 0.141(7) -0.049(6) -0.046(5) 0.019(6)
F5 0.101(5) 0.169(11) 0.095(4) -0.041(5) -0.012(3) 0.007(5)
F6 0.212(10) 0.093(6) 0.152(9) 0.035(6) 0.046(8) 0.053(6)
F31 0.41(3) 0.19(2) 0.097(11) 0.015(11) -0.027(13) -0.11(2)
F41 0.137(11) 0.26(3) 0.177(18) 0.10(2) -0.028(11) -0.010(15)
F51 0.137(15) 0.100(11) 0.33(4) -0.072(16) 0.11(2) -0.048(11)
F61 0.141(12) 0.097(11) 0.24(2) -0.063(15) 0.040(15) -0.017(9)
P2 0.285(3) 0.0718(9) 0.0858(10) -0.0122(8) 0.0672(13) -0.0470(14)
F7 0.683(14) 0.167(4) 0.154(4) -0.056(4) 0.220(7) -0.159(7)
F8 0.415(11) 0.169(5) 0.277(8) -0.016(5) -0.012(7) -0.151(7)
F9 0.412(11) 0.142(4) 0.322(9) -0.049(5) 0.104(8) 0.047(6)
F10 0.383(8) 0.171(4) 0.129(3) 0.044(3) 0.111(4) 0.008(5)
F11 0.296(7) 0.168(4) 0.202(5) -0.064(4) 0.047(5) -0.082(4)
F12 0.364(8) 0.128(4) 0.161(4) 0.016(3) -0.035(5) -0.011(5)
OS1 0.260(9) 0.441(13) 0.120(5) 0.022(7) 0.003(5) 0.184(9)
CS1 0.329(19) 0.58(4) 0.135(9) 0.056(16) 0.017(10) -0.16(2)
CS2 0.235(13) 0.39(2) 0.093(6) 0.079(10) 0.029(8) 0.075(13)
CS3 0.73(4) 0.47(3) 0.133(9) 0.106(13) -0.097(16) -0.42(3)

loop_
_atom_type_symbol
_atom_type_description
_atom_type_scat_dispersion_real
_atom_type_scat_dispersion_imag
_atom_type_scat_source
C C 0.0033 0.0016 'International Tables Vol C Tables 4.2.6.8 and 6.1.1.4'
H H 0.0000 0.0000 'International Tables Vol C Tables 4.2.6.8 and 6.1.1.4'
N N 0.0061 0.0033 'International Tables Vol C Tables 4.2.6.8 and 6.1.1.4'
O O 0.0106 0.0060 'International Tables Vol C Tables 4.2.6.8 and 6.1.1.4'
F F 0.0171 0.0103 'International Tables Vol C Tables 4.2.6.8 and 6.1.1.4'
P P 0.1023 0.0942 'International Tables Vol C Tables 4.2.6.8 and 6.1.1.4'
Ni Ni 0.3393 1.1124 'International Tables Vol C Tables 4.2.6.8 and 6.1.1.4'

loop_
_geom_angle_atom_site_label_1
_geom_angle_atom_site_label_2
_geom_angle_atom_site_label_3
_geom_angle
N11 Ni1 N5 175.08(11)
N11 Ni1 N12 78.93(11)
N5 Ni1 N12 97.08(11)
N11 Ni1 N6 98.77(12)
N5 Ni1 N6 78.45(13)
N12 Ni1 N6 93.05(11)
N11 Ni1 N1 106.62(10)
N5 Ni1 N1 76.15(11)
N12 Ni1 N1 90.85(11)
N6 Ni1 N1 154.59(12)
N11 Ni1 N7 76.66(10)
N5 Ni1 N7 107.34(10)
N12 Ni1 N7 155.58(11)
N6 Ni1 N7 91.47(10)
N1 Ni1 N7 95.26(10)
N2 N1 C4 115.0(3)
N2 N1 Ni1 133.3(2)
C4 N1 Ni1 111.7(2)
N1 N2 C2 123.3(3)
N1 N2 C1 117.6(3)
C2 N2 C1 119.1(3)
N4 N3 C2 126.1(3)
N4 N3 C3 115.0(4)
C2 N3 C3 119.0(4)
C4 N4 N3 114.7(3)
C5 N5 C9 121.0(3)
C5 N5 Ni1 121.3(2)
C9 N5 Ni1 117.3(3)
C10 N6 C14 119.4(4)
C10 N6 Ni1 114.3(3)
C14 N6 Ni1 126.1(3)
C18 N7 N8 115.2(3)
C18 N7 Ni1 112.4(2)
N8 N7 Ni1 132.26(19)
N7 N8 C16 123.3(3)
N7 N8 C15 117.8(3)
C16 N8 C15 118.8(3)
N10 N9 C16 124.7(3)
N10 N9 C17 116.4(3)
C16 N9 C17 118.9(3)
C18 N10 N9 114.6(3)
C23 N11 C19 121.0(3)
C23 N11 Ni1 118.1(2)
C19 N11 Ni1 120.9(2)
C28 N12 C24 119.2(3)
C28 N12 Ni1 127.7(3)
C24 N12 Ni1 113.1(2)
O1 C2 N3 124.2(4)
O1 C2 N2 121.7(4)
N3 C2 N2 114.1(3)
N4 C4 N1 126.6(3)
N4 C4 C5 117.1(3)
N1 C4 C5 116.3(3)
N5 C5 C6 121.7(3)
N5 C5 C4 114.2(3)
C6 C5 C4 124.1(3)
C7 C6 C5 117.6(4)
C8 C7 C6 120.9(4)
C7 C8 C9 119.4(4)
N5 C9 C8 119.4(4)
N5 C9 C10 114.6(3)
C8 C9 C10 126.0(4)
N6 C10 C11 120.7(4)
N6 C10 C9 114.8(3)
C11 C10 C9 124.5(4)
C12 C11 C10 118.3(5)
C13 C12 C11 120.8(5)
C12 C13 C14 119.1(5)
N6 C14 C13 121.6(5)
O2 C16 N9 122.7(3)
O2 C16 N8 122.3(3)
N9 C16 N8 114.9(3)
N10 C18 N7 127.2(3)
N10 C18 C19 116.8(3)
N7 C18 C19 116.0(3)
N11 C19 C20 121.5(3)
N11 C19 C18 114.0(3)
C20 C19 C18 124.6(3)
C21 C20 C19 117.4(4)
C22 C21 C20 121.1(4)
C21 C22 C23 118.5(4)
N11 C23 C22 120.5(3)
N11 C23 C24 114.2(3)
C22 C23 C24 125.3(3)
N12 C24 C25 120.7(4)
N12 C24 C23 115.5(3)
C25 C24 C23 123.7(3)
C26 C25 C24 119.0(4)
C27 C26 C25 119.6(4)
C26 C27 C28 118.6(4)
N12 C28 C27 122.9(4)
F51 P1 F31 89.9(13)
F51 P1 F6 129.4(13)
F31 P1 F6 39.5(7)
F51 P1 F4 138.5(13)
F31 P1 F4 130.8(9)
F6 P1 F4 91.5(6)
F51 P1 F1 96.7(6)
F31 P1 F1 94.0(10)
F6 P1 F1 90.5(4)
F4 P1 F1 88.7(4)
F51 P1 F5 39.9(11)
F31 P1 F5 51.7(8)
F6 P1 F5 90.8(6)
F4 P1 F5 176.0(4)
F1 P1 F5 88.0(4)
F51 P1 F61 168.3(9)
F31 P1 F61 84.6(12)
F6 P1 F61 45.6(9)
F4 P1 F61 46.2(9)
F1 P1 F61 94.0(6)
F5 P1 F61 136.3(12)
F51 P1 F41 93.1(14)
F31 P1 F41 163.5(14)
F6 P1 F41 134.2(14)
F4 P1 F41 45.7(9)
F1 P1 F41 101.7(8)
F5 P1 F41 133.0(13)
F61 P1 F41 89.3(13)
F51 P1 F2 81.0(6)
F31 P1 F2 86.9(10)
F6 P1 F2 91.7(4)
F4 P1 F2 92.4(4)
F1 P1 F2 177.6(2)
F5 P1 F2 90.8(3)
F61 P1 F2 88.4(6)
F41 P1 F2 77.6(7)
F51 P1 F3 51.7(12)
F31 P1 F3 140.6(10)
F6 P1 F3 173.9(5)
F4 P1 F3 88.5(5)
F1 P1 F3 83.4(3)
F5 P1 F3 88.8(4)
F61 P1 F3 134.8(12)
F41 P1 F3 48.0(12)
F2 P1 F3 94.4(3)
F10 P2 F8 93.2(4)
F10 P2 F7 176.3(4)
F8 P2 F7 90.5(4)
F10 P2 F9 90.8(4)
F8 P2 F9 87.1(4)
F7 P2 F9 89.9(5)
F10 P2 F12 90.6(3)
F8 P2 F12 94.4(5)
F7 P2 F12 88.6(4)
F9 P2 F12 177.9(5)
F10 P2 F11 85.1(3)
F8 P2 F11 178.3(4)
F7 P2 F11 91.2(4)
F9 P2 F11 92.7(5)
F12 P2 F11 85.8(3)
OS1 CS2 CS3 130.4(18)
OS1 CS2 CS1 118.6(19)
CS3 CS2 CS1 105.3(11)

loop_
_geom_bond_atom_site_label_1
_geom_bond_atom_site_label_2
_geom_bond_distance
Ni1 N11 1.991(3)
Ni1 N5 2.000(3)
Ni1 N12 2.094(3)
Ni1 N6 2.101(3)
Ni1 N1 2.209(3)
Ni1 N7 2.212(3)
O1 C2 1.203(4)
O2 C16 1.221(4)
N1 N2 1.351(4)
N1 C4 1.351(4)
N2 C2 1.398(5)
N2 C1 1.424(5)
N3 N4 1.337(4)
N3 C2 1.352(5)
N3 C3 1.492(5)
N4 C4 1.326(4)
N5 C5 1.318(4)
N5 C9 1.360(4)
N6 C10 1.347(5)
N6 C14 1.349(5)
N7 C18 1.332(4)
N7 N8 1.354(4)
N8 C16 1.375(4)
N8 C15 1.449(4)
N9 N10 1.352(4)
N9 C16 1.358(5)
N9 C17 1.461(5)
N10 C18 1.319(4)
N11 C23 1.330(4)
N11 C19 1.338(4)
N12 C28 1.325(4)
N12 C24 1.348(4)
C4 C5 1.458(5)
C5 C6 1.392(5)
C6 C7 1.370(6)
C7 C8 1.369(6)
C8 C9 1.379(6)
C9 C10 1.458(6)
C10 C11 1.392(6)
C11 C12 1.376(8)
C12 C13 1.353(8)
C13 C14 1.366(7)
C18 C19 1.485(5)
C19 C20 1.378(5)
C20 C21 1.377(6)
C21 C22 1.373(6)
C22 C23 1.381(5)
C23 C24 1.470(5)
C24 C25 1.390(5)
C25 C26 1.376(6)
C26 C27 1.369(6)
C27 C28 1.371(5)
P1 F51 1.499(15)
P1 F31 1.532(19)
P1 F6 1.534(7)
P1 F4 1.545(6)
P1 F1 1.555(3)
P1 F5 1.560(7)
P1 F61 1.573(12)
P1 F41 1.573(15)
P1 F2 1.577(3)
P1 F3 1.589(6)
P2 F10 1.496(4)
P2 F8 1.519(7)
P2 F7 1.524(5)
P2 F9 1.532(7)
P2 F12 1.543(6)
P2 F11 1.585(6)
OS1 CS2 1.136(10)
CS1 CS2 1.503(19)
CS2 CS3 1.385(19)
